data_4343838
loop_
_publ_author_name
'Dutton, S.E.'
'Battle, P.D.'
'Grandjean, F.'
'Long, G.J.'
'Oh-Ishi, K.'

_publ_section_title
;
 Structural chemistry and magnetic properties of Nd18 Li8 Fe5 O39 and Nd18
 Li8 Co5 O39: the interplay of cation and spin ordering
;
_journal_name_full 'Inorganic Chemistry'
_journal_page_first 11212
_journal_page_last 11222
_journal_volume 47
_journal_year 2008
_chemical_formula_sum 'Fe5 Li8 Nd18 O39'
_chemical_name_systematic 'Nd18 Li8 Fe5 O39'
_space_group_IT_number 223
_symmetry_space_group_name_Hall '-P 4n 2 3'
_symmetry_space_group_name_H-M 'P m -3 n'
_cell_angle_alpha 90
_cell_angle_beta 90
_cell_angle_gamma 90
_cell_formula_units_Z 2
_cell_length_a 11.97159
_cell_length_b 11.97159
_cell_length_c 11.97159
_cell_volume 1715.756
_citation_journal_id_ASTM INOCAJ
_cod_data_source_file Dutton_INOCAJ_2008_1624.cif
_cod_data_source_block Fe5Li8Nd18O39
_cod_database_code 4343838

loop_
_symmetry_equiv_pos_as_xyz
x,y,z
-y+1/2,x+1/2,z+1/2
-x,-y,z
y+1/2,-x+1/2,z+1/2
x,-y,-z
y+1/2,x+1/2,-z+1/2
-x,y,-z
-y+1/2,-x+1/2,-z+1/2
z,x,y
-x+1/2,z+1/2,y+1/2
-z,-x,y
x+1/2,-z+1/2,y+1/2
z,-x,-y
x+1/2,z+1/2,-y+1/2
-z,x,-y
-x+1/2,-z+1/2,-y+1/2
y,z,x
y,-z,-x
z+1/2,y+1/2,-x+1/2
-y,z,-x
-z+1/2,-y+1/2,-x+1/2
-y,-z,x
z+1/2,-y+1/2,x+1/2
-z+1/2,y+1/2,x+1/2
-x,-y,-z
y-1/2,-x-1/2,-z-1/2
x,y,-z
-y-1/2,x-1/2,-z-1/2
-x,y,z
-y-1/2,-x-1/2,z-1/2
x,-y,z
y-1/2,x-1/2,z-1/2
-z,-x,-y
x-1/2,-z-1/2,-y-1/2
z,x,-y
-x-1/2,z-1/2,-y-1/2
-z,x,y
-x-1/2,-z-1/2,y-1/2
z,-x,y
x-1/2,z-1/2,y-1/2
-y,-z,-x
-y,z,x
-z-1/2,-y-1/2,x-1/2
y,-z,x
z-1/2,y-1/2,x-1/2
y,z,-x
-z-1/2,y-1/2,-x-1/2
z-1/2,-y-1/2,-x-1/2

loop_
_atom_site_label
_atom_site_type_symbol
_atom_site_fract_x
_atom_site_fract_y
_atom_site_fract_z
_atom_site_occupancy
_atom_site_U_iso_or_equiv
O1 O-2 0.8651 0.8606 0.6931 1 0.0
Fe3 Fe+3 0.3683 0.3683 0.3683 0.074 0.0
Li2 Li+1 0.3683 0.3683 0.3683 0.926 0.0
O4 O-2 0.1531 0.015 0.019 0.25 0.0
Nd1 Nd+3 0 0.3076 0.3054 1 0.0
O3 O-2 0.6322 0 0.5 1 0.0
Nd2 Nd+3 0.3486 0 0 1 0.0
O2 O-2 0.25 0.5 0 1 0.0
Fe2 Fe+3 0.25 0.25 0.25 0.85 0.0
Li1 Li+1 0.25 0.25 0.25 0.15 0.0
Fe1 Fe+4 0 0 0 1 0.0
